data_2243887
loop_
_publ_author_name
'James, Zoe'
'Cai, Yunhe'
'Vaqueiro, Paz'

_publ_section_title
;
 Crystal structure of (C~9~H~17~N~2~)~3~[Bi~2~I~9~]
;
_journal_coeditor_code JQ2007
_journal_issue 9
_journal_name_full 'Acta Crystallographica Section E'
_journal_page_first
;
;
_journal_paper_doi 10.1107/S2056989021007799
_journal_volume 77
_journal_year 2021
_chemical_formula_iupac '(C9 H17 N2)3 [Bi2 I9]'
_chemical_formula_moiety '3(C9 H17 N2 +), Bi2 I9 3-'
_chemical_formula_sum 'C27 H51 Bi2 I9 N6'
_chemical_formula_weight 2019.79
_chemical_name_systematic
;
Tris(2,3,4,6,7,8,9,10-octahydropyrimido[1,2-<i>a</i>]azepin-1-ium)
tri-\m~2~-iodido-bis[triiodidobismuth(III)]
;
_space_group_crystal_system monoclinic
_space_group_IT_number 14
_space_group_name_Hall '-P 2ybc'
_space_group_name_H-M_alt 'P 1 21/c 1'
_atom_sites_solution_hydrogens geom
_audit_creation_method SHELXL-2018/3
_cell_angle_alpha 90
_cell_angle_beta 115.861(5)
_cell_angle_gamma 90
_cell_formula_units_Z 4
_cell_length_a 19.2590(9)
_cell_length_b 12.5734(3)
_cell_length_c 21.6767(9)
_cell_measurement_reflns_used 25746
_cell_measurement_temperature 100(2)
_cell_measurement_theta_max 33
_cell_measurement_theta_min 2
_cell_volume 4723.4(4)
_computing_cell_refinement
;
CrysAlisPro (Rigaku OD, 2019)
;
_computing_data_collection
;
CrysAlisPro (Rigaku OD, 2019)
;
_computing_data_reduction
;
CrysAlisPro (Rigaku OD, 2019)
;
_computing_molecular_graphics
;
ATOMS (Dowty, 2020) and ORIGIN (Edwards, 2002)
;
_computing_structure_refinement
;
<i>SHELXL2018/3</i> (Sheldrick, 2015)
;
_computing_structure_solution
;
Superflip (Palatinus & Chapuis, 2007)
;
_diffrn_ambient_temperature 100(2)
_diffrn_detector 'CCD plate'
_diffrn_measured_fraction_theta_full 0.981
_diffrn_measured_fraction_theta_max 0.956
_diffrn_measurement_device_type 'XtaLAB Synergy, Dualflex, HyPix'
_diffrn_measurement_method \w
_diffrn_radiation_type MoK\a
_diffrn_radiation_wavelength 0.71073
_diffrn_reflns_av_R_equivalents 0.0344
_diffrn_reflns_av_unetI/netI 0.0465
_diffrn_reflns_limit_h_max 27
_diffrn_reflns_limit_h_min -27
_diffrn_reflns_limit_k_max 17
_diffrn_reflns_limit_k_min -13
_diffrn_reflns_limit_l_max 29
_diffrn_reflns_limit_l_min -30
_diffrn_reflns_number 38319
_diffrn_reflns_theta_full 25.242
_diffrn_reflns_theta_max 30.507
_diffrn_reflns_theta_min 2.350
_diffrn_standards_number 0
_exptl_absorpt_coefficient_mu 13.349
_exptl_absorpt_correction_T_max 1.00
_exptl_absorpt_correction_T_min 0.23
_exptl_absorpt_correction_type multi-scan
_exptl_absorpt_process_details
;
(CrysAlisPro; Rigaku OD, 2019)
;
_exptl_crystal_colour red
_exptl_crystal_density_diffrn 2.840
_exptl_crystal_description plate
_exptl_crystal_F_000 3592
_exptl_crystal_size_max 0.310
_exptl_crystal_size_mid 0.230
_exptl_crystal_size_min 0.070
_refine_diff_density_max 2.221
_refine_diff_density_min -2.568
_refine_ls_extinction_method none
_refine_ls_goodness_of_fit_ref 1.083
_refine_ls_hydrogen_treatment constr
_refine_ls_matrix_type full
_refine_ls_number_parameters 497
_refine_ls_number_reflns 13780
_refine_ls_number_restraints 543
_refine_ls_restrained_S_all 1.063
_refine_ls_R_factor_all 0.0537
_refine_ls_R_factor_gt 0.0359
_refine_ls_shift/su_max 0.001
_refine_ls_shift/su_mean 0.000
_refine_ls_structure_factor_coef Fsqd
_refine_ls_weighting_details 'w=1/[\s^2^(Fo^2^)+(0.0423P)^2^+1.9329P] where P=(Fo^2^+2Fc^2^)/3'
_refine_ls_weighting_scheme calc
_refine_ls_wR_factor_gt 0.0795
_refine_ls_wR_factor_ref 0.0858
_reflns_number_gt 11096
_reflns_number_total 13780
_reflns_threshold_expression 'I > 2\s(I)'
_cod_data_source_file jq2007sup1.cif
_cod_data_source_block I
_cod_original_sg_symbol_H-M 'P 21/c'
_cod_database_code 2243887
_shelx_space_group_comment
;
The symmetry employed for this shelxl refinement is uniquely defined
by the following loop, which should always be used as a source of
symmetry information in preference to the above space-group names.
They are only intended as comments.
;
_shelx_estimated_absorpt_t_min 0.104
_shelx_estimated_absorpt_t_max 0.455

loop_
_space_group_symop_operation_xyz
'x, y, z'
'-x, y+1/2, -z+1/2'
'-x, -y, -z'
'x, -y-1/2, z-1/2'

loop_
_atom_site_type_symbol
_atom_site_label
_atom_site_fract_x
_atom_site_fract_y
_atom_site_fract_z
_atom_site_U_iso_or_equiv
_atom_site_adp_type
_atom_site_calc_flag
_atom_site_occupancy
_atom_site_disorder_assembly
_atom_site_disorder_group
Bi Bi1 0.18727(2) 0.75290(2) 0.16730(2) 0.01478(5) Uani d 1 . .
Bi Bi3 0.31503(2) 0.48511(2) 0.25029(2) 0.01518(5) Uani d 1 . .
I I2 0.18622(2) 0.60345(3) 0.28735(2) 0.01778(8) Uani d 1 . .
I I4 0.19072(2) 0.52615(3) 0.09942(2) 0.01934(8) Uani d 1 . .
I I5 0.37010(2) 0.72314(3) 0.24092(2) 0.02467(9) Uani d 1 . .
I I6 0.24567(3) 0.27208(3) 0.24502(2) 0.02245(9) Uani d 1 . .
I I7 0.42044(3) 0.48954(3) 0.40035(2) 0.02341(9) Uani d 1 . .
I I8 0.42451(3) 0.39855(3) 0.20120(2) 0.02961(10) Uani d 1 . .
I I9 0.01394(2) 0.74983(3) 0.10767(2) 0.01875(8) Uani d 1 . .
I I10 0.17891(3) 0.84909(3) 0.03995(2) 0.02861(10) Uani d 1 . .
I I11 0.21740(3) 0.95712(3) 0.24184(2) 0.02482(9) Uani d 1 . .
N N12 -0.0295(3) 0.7605(4) 0.3236(2) 0.0195(10) Uani d 1 . .
N N19 -0.0307(4) 0.7271(4) 0.4272(3) 0.0258(12) Uani d 1 . .
H H19 -0.027161 0.752892 0.466231 0.031 Uiso calc 1 . .
N N23 0.4254(4) 0.8196(5) 0.5457(3) 0.0360(15) Uani d 1 . .
N N30 0.3585(4) 0.8010(5) 0.4269(3) 0.0396(15) Uani d 1 . .
H H30 0.359982 0.793472 0.387180 0.048 Uiso calc 1 . .
C C13 -0.0306(4) 0.8352(5) 0.2708(3) 0.0229(13) Uani d 1 . .
H H13A -0.066990 0.893757 0.265999 0.028 Uiso calc 1 . .
H H13B -0.049722 0.797679 0.226308 0.028 Uiso calc 1 . .
C C14 0.0479(4) 0.8816(5) 0.2876(3) 0.0270(15) Uani d 1 . .
H H14A 0.048509 0.907961 0.244777 0.032 Uiso calc 1 . .
H H14B 0.087103 0.824650 0.306148 0.032 Uiso calc 1 . .
C C15 0.0701(5) 0.9724(5) 0.3392(3) 0.0278(15) Uani d 1 . .
H H15A 0.033195 1.031594 0.319000 0.033 Uiso calc 1 . .
H H15B 0.121944 0.998640 0.347472 0.033 Uiso calc 1 . .
C C16 0.0714(4) 0.9420(5) 0.4083(3) 0.0221(13) Uani d 1 . .
H H16A 0.108721 0.883316 0.428703 0.027 Uiso calc 1 . .
H H16B 0.089943 1.003738 0.439604 0.027 Uiso calc 1 . .
C C17 -0.0061(4) 0.9077(5) 0.4035(3) 0.0238(13) Uani d 1 . .
H H17A -0.006610 0.918916 0.448522 0.029 Uiso calc 1 . .
H H17B -0.046909 0.952911 0.369487 0.029 Uiso calc 1 . .
C C18 -0.0238(4) 0.7931(5) 0.3832(3) 0.0183(11) Uani d 1 . .
C C20 -0.0438(5) 0.6139(5) 0.4146(3) 0.0389(19) Uani d 1 . .
H H20A -0.099868 0.598977 0.392050 0.047 Uiso calc 1 . .
H H20B -0.020771 0.574505 0.458548 0.047 Uiso calc 1 . .
C C21 -0.0072(5) 0.5788(5) 0.3692(4) 0.0374(18) Uani d 1 . .
H H21A 0.049581 0.584182 0.394607 0.045 Uiso calc 1 . .
H H21B -0.020549 0.503466 0.355954 0.045 Uiso calc 1 . .
C C22 -0.0347(5) 0.6463(5) 0.3062(3) 0.0283(15) Uani d 1 . .
H H22A -0.003083 0.631452 0.281397 0.034 Uiso calc 1 . .
H H22B -0.088950 0.627970 0.275421 0.034 Uiso calc 1 . .
C C24 0.4962(5) 0.8075(6) 0.6123(3) 0.0354(18) Uani d 1 . .
H H24A 0.518750 0.736198 0.613821 0.043 Uiso calc 1 . .
H H24B 0.481188 0.811679 0.650508 0.043 Uiso calc 1 . .
C C25 0.5580(5) 0.8926(6) 0.6230(4) 0.0354(17) Uani d 1 . .
H H25A 0.532320 0.962602 0.608853 0.043 Uiso calc 1 . .
H H25B 0.593503 0.896773 0.672436 0.043 Uiso calc 1 . .
C C26 0.6046(5) 0.8709(6) 0.5832(4) 0.0383(18) Uani d 1 . .
H H26A 0.633464 0.803665 0.600267 0.046 Uiso calc 1 . .
H H26B 0.643041 0.928566 0.593145 0.046 Uiso calc 1 . .
C C27 0.5574(5) 0.8623(5) 0.5048(4) 0.0324(16) Uani d 1 . .
H H27A 0.529891 0.930270 0.487396 0.039 Uiso calc 1 . .
H H27B 0.593515 0.852186 0.483876 0.039 Uiso calc 1 . .
C C28 0.4989(5) 0.7723(5) 0.4815(4) 0.0325(17) Uani d 1 . .
H H28A 0.486300 0.754439 0.433334 0.039 Uiso calc 1 . .
H H28B 0.522400 0.708599 0.509803 0.039 Uiso calc 1 . .
C C29 0.4259(4) 0.7989(5) 0.4868(3) 0.0244(14) Uani d 1 . .
C C31 0.2843(5) 0.8157(7) 0.4294(4) 0.0391(18) Uani d 1 . .
H H31A 0.265602 0.746710 0.438399 0.047 Uiso calc 1 . .
H H31B 0.245533 0.843192 0.384877 0.047 Uiso calc 1 . .
C C32 0.2947(5) 0.8938(6) 0.4860(4) 0.0427(19) Uani d 1 . .
H H32A 0.306527 0.965247 0.473852 0.051 Uiso calc 1 . .
H H32B 0.246359 0.898744 0.491447 0.051 Uiso calc 1 . .
C C33 0.3583(5) 0.8581(6) 0.5509(4) 0.0339(16) Uani d 1 . .
H H33A 0.373768 0.918258 0.583628 0.041 Uiso calc 1 . .
H H33B 0.338628 0.800906 0.570454 0.041 Uiso calc 1 . .
N N34 0.7076(14) 0.569(2) 0.4694(6) 0.018(2) Uani d 0.571(13) A 1
C C35 0.7601(11) 0.5636(16) 0.5432(7) 0.018(3) Uani d 0.571(13) A 1
H H35A 0.813909 0.558906 0.549092 0.022 Uiso calc 0.571(13) A 1
H H35B 0.748948 0.498240 0.562769 0.022 Uiso calc 0.571(13) A 1
C C36 0.7528(11) 0.6591(18) 0.5828(10) 0.025(3) Uani d 0.571(13) A 1
H H36A 0.774972 0.639947 0.631953 0.030 Uiso calc 0.571(13) A 1
H H36B 0.697209 0.673716 0.567634 0.030 Uiso calc 0.571(13) A 1
C C37 0.7915(15) 0.7619(14) 0.5756(10) 0.024(3) Uani d 0.571(13) A 1
H H37A 0.777857 0.819481 0.599494 0.029 Uiso calc 0.571(13) A 1
H H37B 0.848090 0.751928 0.599731 0.029 Uiso calc 0.571(13) A 1
C C38 0.7712(11) 0.7984(14) 0.5031(10) 0.027(3) Uani d 0.571(13) A 1
H H38A 0.802108 0.862452 0.505442 0.032 Uiso calc 0.571(13) A 1
H H38B 0.716141 0.819577 0.481252 0.032 Uiso calc 0.571(13) A 1
C C39 0.7844(9) 0.7154(13) 0.4570(8) 0.024(3) Uani d 0.571(13) A 1
H H39A 0.788929 0.752081 0.418453 0.028 Uiso calc 0.571(13) A 1
H H39B 0.833494 0.677330 0.483789 0.028 Uiso calc 0.571(13) A 1
C C40 0.7199(12) 0.6369(17) 0.4291(7) 0.024(4) Uani d 0.571(13) A 1
N N41 0.6722(8) 0.6439(10) 0.3640(6) 0.031(3) Uani d 0.571(13) A 1
H H41 0.682573 0.690516 0.338939 0.037 Uiso calc 0.571(13) A 1
C C42 0.6022(8) 0.5786(10) 0.3302(6) 0.031(3) Uani d 0.571(13) A 1
H H42A 0.590982 0.566712 0.281668 0.037 Uiso calc 0.571(13) A 1
H H42B 0.557524 0.615825 0.331593 0.037 Uiso calc 0.571(13) A 1
C C43 0.6149(8) 0.4726(8) 0.3674(5) 0.027(2) Uani d 0.571(13) A 1
H H43A 0.565860 0.432290 0.349771 0.033 Uiso calc 0.571(13) A 1
H H43B 0.653090 0.429953 0.358891 0.033 Uiso calc 0.571(13) A 1
C C44 0.6436(8) 0.4913(12) 0.4427(6) 0.020(3) Uani d 0.571(13) A 1
H H44A 0.600588 0.517838 0.451858 0.024 Uiso calc 0.571(13) A 1
H H44B 0.661310 0.422934 0.467339 0.024 Uiso calc 0.571(13) A 1
N N34A 0.7037(19) 0.565(3) 0.4637(9) 0.020(3) Uani d 0.429(13) A 2
C C35A 0.7431(15) 0.557(2) 0.5392(9) 0.018(4) Uani d 0.429(13) A 2
H H35C 0.798368 0.541270 0.553819 0.021 Uiso calc 0.429(13) A 2
H H35D 0.720485 0.498255 0.554487 0.021 Uiso calc 0.429(13) A 2
C C36A 0.7363(15) 0.660(2) 0.5737(12) 0.020(3) Uani d 0.429(13) A 2
H H36C 0.741545 0.643507 0.620154 0.024 Uiso calc 0.429(13) A 2
H H36D 0.684452 0.691150 0.546985 0.024 Uiso calc 0.429(13) A 2
C C37A 0.7984(19) 0.7428(19) 0.5793(12) 0.022(4) Uani d 0.429(13) A 2
H H37C 0.795358 0.804298 0.606510 0.026 Uiso calc 0.429(13) A 2
H H37D 0.850144 0.710386 0.603988 0.026 Uiso calc 0.429(13) A 2
C C38A 0.7887(14) 0.7819(16) 0.5091(12) 0.022(4) Uani d 0.429(13) A 2
H H38C 0.826561 0.839271 0.515949 0.026 Uiso calc 0.429(13) A 2
H H38D 0.736426 0.812666 0.484167 0.026 Uiso calc 0.429(13) A 2
C C39A 0.7998(11) 0.6933(16) 0.4645(11) 0.019(3) Uani d 0.429(13) A 2
H H39C 0.813384 0.726348 0.429756 0.022 Uiso calc 0.429(13) A 2
H H39D 0.843318 0.647143 0.493943 0.022 Uiso calc 0.429(13) A 2
C C40A 0.7293(14) 0.626(2) 0.4290(8) 0.017(3) Uani d 0.429(13) A 2
N N41A 0.6957(8) 0.6272(12) 0.3614(8) 0.018(3) Uani d 0.429(13) A 2
H H41A 0.717128 0.664894 0.340134 0.022 Uiso calc 0.429(13) A 2
C C42A 0.6248(11) 0.5690(16) 0.3198(8) 0.029(3) Uani d 0.429(13) A 2
H H42C 0.637673 0.498814 0.306758 0.035 Uiso calc 0.429(13) A 2
H H42D 0.593866 0.609199 0.277302 0.035 Uiso calc 0.429(13) A 2
C C43A 0.5791(9) 0.5543(12) 0.3608(7) 0.027(3) Uani d 0.429(13) A 2
H H43C 0.558783 0.623766 0.366852 0.032 Uiso calc 0.429(13) A 2
H H43D 0.534828 0.506463 0.335744 0.032 Uiso calc 0.429(13) A 2
C C44A 0.6295(13) 0.5075(19) 0.4294(8) 0.026(4) Uani d 0.429(13) A 2
H H44C 0.602112 0.510448 0.458819 0.031 Uiso calc 0.429(13) A 2
H H44D 0.639682 0.431902 0.423618 0.031 Uiso calc 0.429(13) A 2

loop_
_atom_site_aniso_label
_atom_site_aniso_U_11
_atom_site_aniso_U_22
_atom_site_aniso_U_33
_atom_site_aniso_U_12
_atom_site_aniso_U_13
_atom_site_aniso_U_23
Bi1 0.01519(11) 0.01399(10) 0.01444(10) 0.00064(8) 0.00580(9) 0.00318(7)
Bi3 0.01585(11) 0.01421(10) 0.01379(10) 0.00126(8) 0.00490(9) -0.00033(7)
I2 0.0225(2) 0.01701(17) 0.01585(16) 0.00304(14) 0.01026(16) 0.00337(12)
I4 0.0213(2) 0.02260(18) 0.01239(16) 0.00069(15) 0.00570(16) -0.00100(13)
I5 0.0158(2) 0.02024(18) 0.0350(2) -0.00150(15) 0.00837(18) 0.00284(15)
I6 0.0314(2) 0.01434(17) 0.01965(18) -0.00229(15) 0.00928(18) -0.00232(13)
I7 0.0242(2) 0.02374(19) 0.01498(17) 0.00049(16) 0.00181(17) 0.00064(14)
I8 0.0222(2) 0.0374(2) 0.0300(2) 0.00495(18) 0.01215(19) -0.00864(17)
I9 0.01549(19) 0.02433(18) 0.01576(17) 0.00086(15) 0.00617(16) 0.00014(13)
I10 0.0275(2) 0.0353(2) 0.0234(2) -0.00061(18) 0.01148(19) 0.01407(16)
I11 0.0246(2) 0.01504(17) 0.0310(2) 0.00004(16) 0.00855(19) -0.00205(14)
N12 0.021(3) 0.022(2) 0.015(2) -0.003(2) 0.008(2) -0.0051(18)
N19 0.033(3) 0.026(3) 0.015(2) -0.010(2) 0.007(2) -0.0008(19)
N23 0.047(4) 0.038(3) 0.028(3) 0.002(3) 0.020(3) -0.001(2)
N30 0.041(4) 0.054(4) 0.023(3) 0.005(3) 0.014(3) -0.008(3)
C13 0.029(4) 0.025(3) 0.014(3) -0.004(3) 0.010(3) -0.002(2)
C14 0.037(4) 0.027(3) 0.021(3) -0.012(3) 0.016(3) -0.008(2)
C15 0.037(4) 0.022(3) 0.024(3) -0.006(3) 0.013(3) -0.001(2)
C16 0.029(4) 0.019(3) 0.010(3) -0.001(3) 0.001(3) -0.003(2)
C17 0.031(4) 0.026(3) 0.019(3) 0.003(3) 0.016(3) -0.004(2)
C18 0.012(3) 0.024(3) 0.014(3) 0.001(2) 0.001(2) 0.001(2)
C20 0.055(6) 0.032(4) 0.019(3) -0.019(4) 0.006(4) 0.000(3)
C21 0.049(5) 0.016(3) 0.034(4) -0.002(3) 0.005(4) -0.003(3)
C22 0.039(4) 0.021(3) 0.022(3) -0.004(3) 0.011(3) -0.007(2)
C24 0.047(5) 0.038(4) 0.022(3) 0.017(3) 0.016(4) 0.011(3)
C25 0.036(5) 0.044(4) 0.026(3) 0.008(3) 0.013(3) 0.002(3)
C26 0.039(5) 0.041(4) 0.038(4) 0.017(4) 0.019(4) 0.006(3)
C27 0.037(5) 0.031(3) 0.038(4) 0.014(3) 0.025(4) 0.008(3)
C28 0.048(5) 0.028(3) 0.026(3) 0.017(3) 0.019(4) 0.007(3)
C29 0.034(4) 0.019(3) 0.020(3) 0.009(3) 0.011(3) 0.003(2)
C31 0.031(4) 0.059(5) 0.027(4) -0.010(4) 0.012(3) -0.010(3)
C32 0.035(5) 0.057(5) 0.041(4) 0.000(4) 0.021(4) -0.013(4)
C33 0.040(5) 0.038(4) 0.028(4) 0.003(3) 0.019(4) -0.003(3)
N34 0.024(5) 0.019(4) 0.014(4) 0.002(4) 0.011(4) 0.002(3)
C35 0.021(7) 0.017(5) 0.018(4) 0.001(5) 0.010(4) 0.005(4)
C36 0.028(7) 0.025(5) 0.021(5) -0.001(5) 0.010(5) -0.004(4)
C37 0.024(6) 0.022(6) 0.027(5) 0.002(5) 0.011(5) -0.004(5)
C38 0.025(7) 0.022(6) 0.030(5) -0.001(5) 0.010(5) 0.003(4)
C39 0.026(6) 0.028(6) 0.016(5) -0.002(5) 0.008(5) 0.009(4)
C40 0.026(6) 0.027(6) 0.017(4) 0.001(5) 0.009(4) 0.007(4)
N41 0.028(6) 0.038(6) 0.020(4) -0.010(5) 0.004(4) 0.010(4)
C42 0.028(6) 0.034(5) 0.015(5) -0.002(5) -0.004(4) 0.007(4)
C43 0.028(5) 0.029(5) 0.019(4) 0.002(4) 0.004(4) 0.004(3)
C44 0.018(5) 0.022(5) 0.017(4) 0.004(4) 0.005(4) 0.003(4)
N34A 0.025(5) 0.018(6) 0.014(4) -0.001(5) 0.007(4) 0.003(4)
C35A 0.020(8) 0.018(6) 0.015(4) -0.004(6) 0.007(5) -0.003(4)
C36A 0.023(7) 0.024(5) 0.016(6) -0.005(6) 0.012(6) -0.003(5)
C37A 0.027(7) 0.017(7) 0.024(5) -0.005(6) 0.013(5) -0.007(5)
C38A 0.022(8) 0.013(6) 0.028(6) 0.004(6) 0.009(6) 0.005(5)
C39A 0.020(7) 0.017(7) 0.020(6) 0.001(5) 0.009(5) 0.005(5)
C40A 0.018(6) 0.018(6) 0.017(4) 0.006(5) 0.009(4) 0.002(4)
N41A 0.018(6) 0.022(5) 0.015(4) 0.003(5) 0.007(4) 0.000(4)
C42A 0.028(7) 0.043(7) 0.014(5) -0.006(5) 0.007(4) -0.004(5)
C43A 0.023(6) 0.036(6) 0.019(5) -0.005(5) 0.007(4) 0.003(5)
C44A 0.030(7) 0.022(7) 0.020(5) -0.007(6) 0.005(5) 0.002(5)

loop_
_atom_type_symbol
_atom_type_description
_atom_type_scat_dispersion_real
_atom_type_scat_dispersion_imag
_atom_type_scat_source
C C 0.0033 0.0016 'International Tables Vol C Tables 4.2.6.8 and 6.1.1.4'
H H 0.0000 0.0000 'International Tables Vol C Tables 4.2.6.8 and 6.1.1.4'
N N 0.0061 0.0033 'International Tables Vol C Tables 4.2.6.8 and 6.1.1.4'
I I -0.4742 1.8119 'International Tables Vol C Tables 4.2.6.8 and 6.1.1.4'
Bi Bi -4.1077 10.2566 'International Tables Vol C Tables 4.2.6.8 and 6.1.1.4'

loop_
_geom_angle_atom_site_label_1
_geom_angle_atom_site_label_2
_geom_angle_atom_site_label_3
_geom_angle_site_symmetry_1
_geom_angle_site_symmetry_3
_geom_angle
_geom_angle_publ_flag
I10 Bi1 I11 . . 94.180(13) ?
I10 Bi1 I9 . . 90.328(14) ?
I11 Bi1 I9 . . 99.358(13) ?
I10 Bi1 I5 . . 96.536(14) ?
I11 Bi1 I5 . . 85.283(13) ?
I9 Bi1 I5 . . 171.439(12) ?
I10 Bi1 I2 . . 168.049(13) ?
I11 Bi1 I2 . . 97.725(12) ?
I9 Bi1 I2 . . 86.722(12) ?
I5 Bi1 I2 . . 85.519(12) ?
I10 Bi1 I4 . . 86.507(12) ?
I11 Bi1 I4 . . 168.754(14) ?
I9 Bi1 I4 . . 91.859(12) ?
I5 Bi1 I4 . . 83.488(12) ?
I2 Bi1 I4 . . 82.022(10) ?
I8 Bi3 I6 . . 91.922(13) ?
I8 Bi3 I7 . . 98.404(15) ?
I6 Bi3 I7 . . 97.988(12) ?
I8 Bi3 I4 . . 91.439(13) ?
I6 Bi3 I4 . . 88.991(12) ?
I7 Bi3 I4 . . 167.695(12) ?
I8 Bi3 I5 . . 90.760(13) ?
I6 Bi3 I5 . . 173.004(14) ?
I7 Bi3 I5 . . 88.005(12) ?
I4 Bi3 I5 . . 84.482(12) ?
I8 Bi3 I2 . . 172.288(13) ?
I6 Bi3 I2 . . 92.465(12) ?
I7 Bi3 I2 . . 87.263(12) ?
I4 Bi3 I2 . . 82.301(11) ?
I5 Bi3 I2 . . 84.183(11) ?
Bi1 I2 Bi3 . . 78.144(9) ?
Bi3 I4 Bi1 . . 80.095(10) ?
Bi1 I5 Bi3 . . 79.516(11) ?
C18 N12 C13 . . 122.1(5) ?
C18 N12 C22 . . 121.5(5) ?
C13 N12 C22 . . 116.4(4) ?
C18 N19 C20 . . 123.2(5) ?
C18 N19 H19 . . 118.4 ?
C20 N19 H19 . . 118.4 ?
C29 N23 C33 . . 122.4(7) ?
C29 N23 C24 . . 121.9(6) ?
C33 N23 C24 . . 115.6(5) ?
C29 N30 C31 . . 120.1(6) ?
C29 N30 H30 . . 119.9 ?
C31 N30 H30 . . 119.9 ?
N12 C13 C14 . . 112.7(5) ?
N12 C13 H13A . . 109.0 ?
C14 C13 H13A . . 109.0 ?
N12 C13 H13B . . 109.0 ?
C14 C13 H13B . . 109.0 ?
H13A C13 H13B . . 107.8 ?
C13 C14 C15 . . 113.4(5) ?
C13 C14 H14A . . 108.9 ?
C15 C14 H14A . . 108.9 ?
C13 C14 H14B . . 108.9 ?
C15 C14 H14B . . 108.9 ?
H14A C14 H14B . . 107.7 ?
C14 C15 C16 . . 114.2(5) ?
C14 C15 H15A . . 108.7 ?
C16 C15 H15A . . 108.7 ?
C14 C15 H15B . . 108.7 ?
C16 C15 H15B . . 108.7 ?
H15A C15 H15B . . 107.6 ?
C17 C16 C15 . . 114.2(5) ?
C17 C16 H16A . . 108.7 ?
C15 C16 H16A . . 108.7 ?
C17 C16 H16B . . 108.7 ?
C15 C16 H16B . . 108.7 ?
H16A C16 H16B . . 107.6 ?
C18 C17 C16 . . 112.6(5) ?
C18 C17 H17A . . 109.1 ?
C16 C17 H17A . . 109.1 ?
C18 C17 H17B . . 109.1 ?
C16 C17 H17B . . 109.1 ?
H17A C17 H17B . . 107.8 ?
N12 C18 N19 . . 121.7(5) ?
N12 C18 C17 . . 120.0(5) ?
N19 C18 C17 . . 118.3(5) ?
N19 C20 C21 . . 108.6(6) ?
N19 C20 H20A . . 110.0 ?
C21 C20 H20A . . 110.0 ?
N19 C20 H20B . . 110.0 ?
C21 C20 H20B . . 110.0 ?
H20A C20 H20B . . 108.4 ?
C22 C21 C20 . . 110.6(6) ?
C22 C21 H21A . . 109.5 ?
C20 C21 H21A . . 109.5 ?
C22 C21 H21B . . 109.5 ?
C20 C21 H21B . . 109.5 ?
H21A C21 H21B . . 108.1 ?
N12 C22 C21 . . 111.1(5) ?
N12 C22 H22A . . 109.4 ?
C21 C22 H22A . . 109.4 ?
N12 C22 H22B . . 109.4 ?
C21 C22 H22B . . 109.4 ?
H22A C22 H22B . . 108.0 ?
N23 C24 C25 . . 113.1(5) ?
N23 C24 H24A . . 109.0 ?
C25 C24 H24A . . 109.0 ?
N23 C24 H24B . . 109.0 ?
C25 C24 H24B . . 109.0 ?
H24A C24 H24B . . 107.8 ?
C26 C25 C24 . . 113.6(6) ?
C26 C25 H25A . . 108.9 ?
C24 C25 H25A . . 108.9 ?
C26 C25 H25B . . 108.9 ?
C24 C25 H25B . . 108.9 ?
H25A C25 H25B . . 107.7 ?
C25 C26 C27 . . 115.3(7) ?
C25 C26 H26A . . 108.4 ?
C27 C26 H26A . . 108.4 ?
C25 C26 H26B . . 108.4 ?
C27 C26 H26B . . 108.4 ?
H26A C26 H26B . . 107.5 ?
C28 C27 C26 . . 114.4(6) ?
C28 C27 H27A . . 108.7 ?
C26 C27 H27A . . 108.7 ?
C28 C27 H27B . . 108.7 ?
C26 C27 H27B . . 108.7 ?
H27A C27 H27B . . 107.6 ?
C29 C28 C27 . . 113.2(5) ?
C29 C28 H28A . . 108.9 ?
C27 C28 H28A . . 108.9 ?
C29 C28 H28B . . 108.9 ?
C27 C28 H28B . . 108.9 ?
H28A C28 H28B . . 107.7 ?
N23 C29 N30 . . 120.6(6) ?
N23 C29 C28 . . 121.7(6) ?
N30 C29 C28 . . 117.6(5) ?
N30 C31 C32 . . 108.9(6) ?
N30 C31 H31A . . 109.9 ?
C32 C31 H31A . . 109.9 ?
N30 C31 H31B . . 109.9 ?
C32 C31 H31B . . 109.9 ?
H31A C31 H31B . . 108.3 ?
C33 C32 C31 . . 109.6(7) ?
C33 C32 H32A . . 109.7 ?
C31 C32 H32A . . 109.7 ?
C33 C32 H32B . . 109.7 ?
C31 C32 H32B . . 109.7 ?
H32A C32 H32B . . 108.2 ?
N23 C33 C32 . . 115.5(6) ?
N23 C33 H33A . . 108.4 ?
C32 C33 H33A . . 108.4 ?
N23 C33 H33B . . 108.4 ?
C32 C33 H33B . . 108.4 ?
H33A C33 H33B . . 107.5 ?
C40 N34 C35 . . 120.7(11) ?
C40 N34 C44 . . 122.0(10) ?
C35 N34 C44 . . 117.2(10) ?
N34 C35 C36 . . 113.0(13) ?
N34 C35 H35A . . 109.0 ?
C36 C35 H35A . . 109.0 ?
N34 C35 H35B . . 109.0 ?
C36 C35 H35B . . 109.0 ?
H35A C35 H35B . . 107.8 ?
C35 C36 C37 . . 116.2(12) ?
C35 C36 H36A . . 108.2 ?
C37 C36 H36A . . 108.2 ?
C35 C36 H36B . . 108.2 ?
C37 C36 H36B . . 108.2 ?
H36A C36 H36B . . 107.4 ?
C38 C37 C36 . . 116.3(13) ?
C38 C37 H37A . . 108.2 ?
C36 C37 H37A . . 108.2 ?
C38 C37 H37B . . 108.2 ?
C36 C37 H37B . . 108.2 ?
H37A C37 H37B . . 107.4 ?
C37 C38 C39 . . 115.2(12) ?
C37 C38 H38A . . 108.5 ?
C39 C38 H38A . . 108.5 ?
C37 C38 H38B . . 108.5 ?
C39 C38 H38B . . 108.5 ?
H38A C38 H38B . . 107.5 ?
C40 C39 C38 . . 111.4(12) ?
C40 C39 H39A . . 109.3 ?
C38 C39 H39A . . 109.3 ?
C40 C39 H39B . . 109.3 ?
C38 C39 H39B . . 109.3 ?
H39A C39 H39B . . 108.0 ?
N41 C40 N34 . . 120.9(11) ?
N41 C40 C39 . . 117.4(11) ?
N34 C40 C39 . . 121.4(11) ?
C40 N41 C42 . . 124.0(11) ?
C40 N41 H41 . . 118.0 ?
C42 N41 H41 . . 118.0 ?
N41 C42 C43 . . 108.9(10) ?
N41 C42 H42A . . 109.9 ?
C43 C42 H42A . . 109.9 ?
N41 C42 H42B . . 109.9 ?
C43 C42 H42B . . 109.9 ?
H42A C42 H42B . . 108.3 ?
C44 C43 C42 . . 109.7(10) ?
C44 C43 H43A . . 109.7 ?
C42 C43 H43A . . 109.7 ?
C44 C43 H43B . . 109.7 ?
C42 C43 H43B . . 109.7 ?
H43A C43 H43B . . 108.2 ?
N34 C44 C43 . . 112.3(10) ?
N34 C44 H44A . . 109.2 ?
C43 C44 H44A . . 109.2 ?
N34 C44 H44B . . 109.2 ?
C43 C44 H44B . . 109.2 ?
H44A C44 H44B . . 107.9 ?
C40A N34A C35A . . 121.9(14) ?
C40A N34A C44A . . 121.3(13) ?
C35A N34A C44A . . 116.4(14) ?
N34A C35A C36A . . 112.3(17) ?
N34A C35A H35C . . 109.1 ?
C36A C35A H35C . . 109.1 ?
N34A C35A H35D . . 109.1 ?
C36A C35A H35D . . 109.1 ?
H35C C35A H35D . . 107.9 ?
C35A C36A C37A . . 112.2(16) ?
C35A C36A H36C . . 109.2 ?
C37A C36A H36C . . 109.2 ?
C35A C36A H36D . . 109.2 ?
C37A C36A H36D . . 109.2 ?
H36C C36A H36D . . 107.9 ?
C38A C37A C36A . . 112.5(17) ?
C38A C37A H37C . . 109.1 ?
C36A C37A H37C . . 109.1 ?
C38A C37A H37D . . 109.1 ?
C36A C37A H37D . . 109.1 ?
H37C C37A H37D . . 107.8 ?
C37A C38A C39A . . 113.5(14) ?
C37A C38A H38C . . 108.9 ?
C39A C38A H38C . . 108.9 ?
C37A C38A H38D . . 108.9 ?
C39A C38A H38D . . 108.9 ?
H38C C38A H38D . . 107.7 ?
C40A C39A C38A . . 112.6(15) ?
C40A C39A H39C . . 109.1 ?
C38A C39A H39C . . 109.1 ?
C40A C39A H39D . . 109.1 ?
C38A C39A H39D . . 109.1 ?
H39C C39A H39D . . 107.8 ?
N41A C40A N34A . . 120.9(13) ?
N41A C40A C39A . . 117.7(14) ?
N34A C40A C39A . . 121.3(13) ?
C40A N41A C42A . . 123.8(13) ?
C40A N41A H41A . . 118.1 ?
C42A N41A H41A . . 118.1 ?
N41A C42A C43A . . 108.9(12) ?
N41A C42A H42C . . 109.9 ?
C43A C42A H42C . . 109.9 ?
N41A C42A H42D . . 109.9 ?
C43A C42A H42D . . 109.9 ?
H42C C42A H42D . . 108.3 ?
C44A C43A C42A . . 110.0(15) ?
C44A C43A H43C . . 109.7 ?
C42A C43A H43C . . 109.7 ?
C44A C43A H43D . . 109.7 ?
C42A C43A H43D . . 109.7 ?
H43C C43A H43D . . 108.2 ?
N34A C44A C43A . . 112.0(14) ?
N34A C44A H44C . . 109.2 ?
C43A C44A H44C . . 109.2 ?
N34A C44A H44D . . 109.2 ?
C43A C44A H44D . . 109.2 ?
H44C C44A H44D . . 107.9 ?

loop_
_geom_bond_atom_site_label_1
_geom_bond_atom_site_label_2
_geom_bond_site_symmetry_2
_geom_bond_distance
_geom_bond_publ_flag
Bi1 I10 . 2.9532(4) ?
Bi1 I11 . 2.9534(4) ?
Bi1 I9 . 3.0085(5) ?
Bi1 I5 . 3.1911(5) ?
Bi1 I2 . 3.2169(4) ?
Bi1 I4 . 3.2224(4) ?
Bi3 I8 . 2.9530(5) ?
Bi3 I6 . 2.9730(4) ?
Bi3 I7 . 2.9908(5) ?
Bi3 I4 . 3.1405(5) ?
Bi3 I5 . 3.2111(4) ?
Bi3 I2 . 3.2788(4) ?
N12 C18 . 1.313(7) ?
N12 C13 . 1.473(7) ?
N12 C22 . 1.477(7) ?
N19 C18 . 1.314(7) ?
N19 C20 . 1.451(8) ?
N19 H19 . 0.8800 ?
N23 C29 . 1.308(7) ?
N23 C33 . 1.430(10) ?
N23 C24 . 1.500(10) ?
N30 C29 . 1.379(9) ?
N30 C31 . 1.465(10) ?
N30 H30 . 0.8800 ?
C13 C14 . 1.510(9) ?
C13 H13A . 0.9900 ?
C13 H13B . 0.9900 ?
C14 C15 . 1.523(8) ?
C14 H14A . 0.9900 ?
C14 H14B . 0.9900 ?
C15 C16 . 1.536(8) ?
C15 H15A . 0.9900 ?
C15 H15B . 0.9900 ?
C16 C17 . 1.512(9) ?
C16 H16A . 0.9900 ?
C16 H16B . 0.9900 ?
C17 C18 . 1.502(8) ?
C17 H17A . 0.9900 ?
C17 H17B . 0.9900 ?
C20 C21 . 1.505(11) ?
C20 H20A . 0.9900 ?
C20 H20B . 0.9900 ?
C21 C22 . 1.495(9) ?
C21 H21A . 0.9900 ?
C21 H21B . 0.9900 ?
C22 H22A . 0.9900 ?
C22 H22B . 0.9900 ?
C24 C25 . 1.541(11) ?
C24 H24A . 0.9900 ?
C24 H24B . 0.9900 ?
C25 C26 . 1.517(10) ?
C25 H25A . 0.9900 ?
C25 H25B . 0.9900 ?
C26 C27 . 1.542(11) ?
C26 H26A . 0.9900 ?
C26 H26B . 0.9900 ?
C27 C28 . 1.519(11) ?
C27 H27A . 0.9900 ?
C27 H27B . 0.9900 ?
C28 C29 . 1.497(10) ?
C28 H28A . 0.9900 ?
C28 H28B . 0.9900 ?
C31 C32 . 1.515(10) ?
C31 H31A . 0.9900 ?
C31 H31B . 0.9900 ?
C32 C33 . 1.476(11) ?
C32 H32A . 0.9900 ?
C32 H32B . 0.9900 ?
C33 H33A . 0.9900 ?
C33 H33B . 0.9900 ?
N34 C40 . 1.318(11) ?
N34 C35 . 1.475(12) ?
N34 C44 . 1.475(13) ?
C35 C36 . 1.516(12) ?
C35 H35A . 0.9900 ?
C35 H35B . 0.9900 ?
C36 C37 . 1.533(13) ?
C36 H36A . 0.9900 ?
C36 H36B . 0.9900 ?
C37 C38 . 1.516(13) ?
C37 H37A . 0.9900 ?
C37 H37B . 0.9900 ?
C38 C39 . 1.543(13) ?
C38 H38A . 0.9900 ?
C38 H38B . 0.9900 ?
C39 C40 . 1.493(13) ?
C39 H39A . 0.9900 ?
C39 H39B . 0.9900 ?
C40 N41 . 1.308(12) ?
N41 C42 . 1.472(14) ?
N41 H41 . 0.8800 ?
C42 C43 . 1.521(14) ?
C42 H42A . 0.9900 ?
C42 H42B . 0.9900 ?
C43 C44 . 1.497(16) ?
C43 H43A . 0.9900 ?
C43 H43B . 0.9900 ?
C44 H44A . 0.9900 ?
C44 H44B . 0.9900 ?
N34A C40A . 1.319(13) ?
N34A C35A . 1.476(13) ?
N34A C44A . 1.477(15) ?
C35A C36A . 1.525(14) ?
C35A H35C . 0.9900 ?
C35A H35D . 0.9900 ?
C36A C37A . 1.549(16) ?
C36A H36C . 0.9900 ?
C36A H36D . 0.9900 ?
C37A C38A . 1.530(14) ?
C37A H37C . 0.9900 ?
C37A H37D . 0.9900 ?
C38A C39A . 1.551(15) ?
C38A H38C . 0.9900 ?
C38A H38D . 0.9900 ?
C39A C40A . 1.492(14) ?
C39A H39C . 0.9900 ?
C39A H39D . 0.9900 ?
C40A N41A . 1.317(13) ?
N41A C42A . 1.462(15) ?
N41A H41A . 0.8800 ?
C42A C43A . 1.510(16) ?
C42A H42C . 0.9900 ?
C42A H42D . 0.9900 ?
C43A C44A . 1.497(18) ?
C43A H43C . 0.9900 ?
C43A H43D . 0.9900 ?
C44A H44C . 0.9900 ?
C44A H44D . 0.9900 ?

loop_
_geom_hbond_atom_site_label_D
_geom_hbond_atom_site_label_H
_geom_hbond_atom_site_label_A
_geom_hbond_site_symmetry_A
_geom_hbond_distance_DH
_geom_hbond_distance_HA
_geom_hbond_distance_DA
_geom_hbond_angle_DHA
_geom_hbond_publ_flag
N19 H19 I9 4_576 0.88 2.81 3.632(5) 155.5 yes
N41 H41 I6 2_655 0.88 2.91 3.735(13) 156.9 yes
N41 H41 I8 2_655 0.88 3.21 3.663(14) 114.7 yes
N41A H41A I6 2_655 0.88 2.62 3.492(15) 168.5 yes

loop_
_geom_torsion_atom_site_label_1
_geom_torsion_atom_site_label_2
_geom_torsion_atom_site_label_3
_geom_torsion_atom_site_label_4
_geom_torsion_site_symmetry_1
_geom_torsion_site_symmetry_2
_geom_torsion_site_symmetry_3
_geom_torsion_site_symmetry_4
_geom_torsion
_geom_torsion_publ_flag
C18 N12 C13 C14 . . . . 74.6(7) ?
C22 N12 C13 C14 . . . . -105.1(6) ?
N12 C13 C14 C15 . . . . -79.8(7) ?
C13 C14 C15 C16 . . . . 58.5(8) ?
C14 C15 C16 C17 . . . . -62.5(8) ?
C15 C16 C17 C18 . . . . 82.5(6) ?
C13 N12 C18 N19 . . . . 173.0(6) ?
C22 N12 C18 N19 . . . . -7.4(10) ?
C13 N12 C18 C17 . . . . -9.3(9) ?
C22 N12 C18 C17 . . . . 170.3(6) ?
C20 N19 C18 N12 . . . . 1.0(11) ?
C20 N19 C18 C17 . . . . -176.7(7) ?
C16 C17 C18 N12 . . . . -61.7(8) ?
C16 C17 C18 N19 . . . . 116.1(6) ?
C18 N19 C20 C21 . . . . 29.8(10) ?
N19 C20 C21 C22 . . . . -53.0(8) ?
C18 N12 C22 C21 . . . . -18.5(9) ?
C13 N12 C22 C21 . . . . 161.1(6) ?
C20 C21 C22 N12 . . . . 48.4(9) ?
C29 N23 C24 C25 . . . . 70.8(8) ?
C33 N23 C24 C25 . . . . -107.4(7) ?
N23 C24 C25 C26 . . . . -78.4(8) ?
C24 C25 C26 C27 . . . . 58.7(8) ?
C25 C26 C27 C28 . . . . -61.5(8) ?
C26 C27 C28 C29 . . . . 80.3(7) ?
C33 N23 C29 N30 . . . . -8.1(10) ?
C24 N23 C29 N30 . . . . 173.8(6) ?
C33 N23 C29 C28 . . . . 171.9(6) ?
C24 N23 C29 C28 . . . . -6.2(10) ?
C31 N30 C29 N23 . . . . -6.3(10) ?
C31 N30 C29 C28 . . . . 173.7(6) ?
C27 C28 C29 N23 . . . . -62.7(8) ?
C27 C28 C29 N30 . . . . 117.3(7) ?
C29 N30 C31 C32 . . . . 37.4(9) ?
N30 C31 C32 C33 . . . . -53.5(9) ?
C29 N23 C33 C32 . . . . -12.0(10) ?
C24 N23 C33 C32 . . . . 166.2(6) ?
C31 C32 C33 N23 . . . . 42.8(9) ?
C40 N34 C35 C36 . . . . 71(3) ?
C44 N34 C35 C36 . . . . -111(2) ?
N34 C35 C36 C37 . . . . -77.1(19) ?
C35 C36 C37 C38 . . . . 52(2) ?
C36 C37 C38 C39 . . . . -55(2) ?
C37 C38 C39 C40 . . . . 80.1(16) ?
C35 N34 C40 N41 . . . . -178(2) ?
C44 N34 C40 N41 . . . . 5(5) ?
C35 N34 C40 C39 . . . . -3(4) ?
C44 N34 C40 C39 . . . . 179(2) ?
C38 C39 C40 N41 . . . . 108(2) ?
C38 C39 C40 N34 . . . . -67(3) ?
N34 C40 N41 C42 . . . . 0(4) ?
C39 C40 N41 C42 . . . . -174.6(15) ?
C40 N41 C42 C43 . . . . -29(2) ?
N41 C42 C43 C44 . . . . 50.9(15) ?
C40 N34 C44 C43 . . . . 21(4) ?
C35 N34 C44 C43 . . . . -156.7(18) ?
C42 C43 C44 N34 . . . . -48(2) ?
C40A N34A C35A C36A . . . . 69(4) ?
C44A N34A C35A C36A . . . . -105(3) ?
N34A C35A C36A C37A . . . . -84(2) ?
C35A C36A C37A C38A . . . . 65(3) ?
C36A C37A C38A C39A . . . . -64(3) ?
C37A C38A C39A C40A . . . . 81(2) ?
C35A N34A C40A N41A . . . . 176(3) ?
C44A N34A C40A N41A . . . . -10(6) ?
C35A N34A C40A C39A . . . . 0(6) ?
C44A N34A C40A C39A . . . . 173(3) ?
C38A C39A C40A N41A . . . . 117(2) ?
C38A C39A C40A N34A . . . . -66(4) ?
N34A C40A N41A C42A . . . . 6(5) ?
C39A C40A N41A C42A . . . . -177.6(18) ?
C40A N41A C42A C43A . . . . 26(3) ?
N41A C42A C43A C44A . . . . -51(2) ?
C40A N34A C44A C43A . . . . -18(5) ?
C35A N34A C44A C43A . . . . 156(3) ?
C42A C43A C44A N34A . . . . 49(3) ?

_cod_database_fobs_code 2243887
